data_7010428
loop_
_publ_author_name
'Liaw, Wen-Feng'
'Chen, Chien-Hong'
'Lee, Chien-Ming'
'Lee, Gene-Hsiang'
'Peng, Shie-Ming'

_publ_section_title
;
 Distorted square planar nickel(II) carbonyl complexes containing
 terminal thiolate/selenolate ligands
;
_journal_issue 2
_journal_name_full 'Journal of the Chemical Society, Dalton Transactions'
_journal_page_first 138
_journal_paper_doi 10.1039/b008902h
_journal_year 2001
_chemical_formula_sum 'C55 H45 N Ni O P2 S Se2'
_chemical_formula_weight 1046.55
_chemical_name_systematic
; 
? 
;
_space_group_IT_number 2
_symmetry_cell_setting triclinic
_symmetry_space_group_name_Hall '-P 1'
_symmetry_space_group_name_H-M 'P -1'
_atom_sites_solution_hydrogens geom
_atom_sites_solution_primary direct
_atom_sites_solution_secondary difmap
_audit_creation_method SHELXL
_cell_angle_alpha 73.35(2)
_cell_angle_beta 87.06(2)
_cell_angle_gamma 87.50(2)
_cell_formula_units_Z 2
_cell_length_a 10.114(3)
_cell_length_b 15.504(3)
_cell_length_c 16.402(3)
_cell_measurement_reflns_used 25
_cell_measurement_temperature 295(2)
_cell_measurement_theta_max 12.30
_cell_measurement_theta_min 6.43
_cell_volume 2459.8(10)
_computing_cell_refinement 'NONIUS CAD4'
_computing_data_collection 'NONIUS CAD4'
_computing_data_reduction 'NRCSDP DATRD2'
_computing_molecular_graphics 'Siemens SHELXTL'
_computing_publication_material 'Siemens SHELXTL'
_computing_structure_refinement 'SHELXL-93 (Sheldrick, 1993)'
_computing_structure_solution 'SHELXS-86 (Sheldrick, 1990)'
_diffrn_ambient_temperature 295(2)
_diffrn_measurement_device 'NONIUS CAD4'
_diffrn_measurement_method '\w--2\q scans'
_diffrn_radiation_monochromator graphite
_diffrn_radiation_source 'fine-focus sealed tube'
_diffrn_radiation_type MoK\a
_diffrn_radiation_wavelength 0.71073
_diffrn_reflns_av_R_equivalents 0.0000
_diffrn_reflns_av_sigmaI/netI 0.2254
_diffrn_reflns_limit_h_max 10
_diffrn_reflns_limit_h_min -10
_diffrn_reflns_limit_k_max 16
_diffrn_reflns_limit_k_min 0
_diffrn_reflns_limit_l_max 17
_diffrn_reflns_limit_l_min -16
_diffrn_reflns_number 6413
_diffrn_reflns_theta_max 22.50
_diffrn_reflns_theta_min 1.60
_diffrn_standards_decay_% 0
_diffrn_standards_number 3
_exptl_absorpt_coefficient_mu 2.021
_exptl_absorpt_correction_T_max 0.900
_exptl_absorpt_correction_T_min 0.734
_exptl_absorpt_correction_type empirical
_exptl_crystal_colour 'light brown'
_exptl_crystal_density_diffrn 1.413
_exptl_crystal_density_meas ?
_exptl_crystal_description block
_exptl_crystal_F_000 1064
_exptl_crystal_size_max 0.50
_exptl_crystal_size_mid 0.40
_exptl_crystal_size_min 0.40
_refine_diff_density_max 0.509
_refine_diff_density_min -0.644
_refine_diff_density_rms 0.107
_refine_ls_extinction_method none
_refine_ls_goodness_of_fit_all 1.051
_refine_ls_goodness_of_fit_obs 1.561
_refine_ls_matrix_type full
_refine_ls_number_parameters 569
_refine_ls_number_reflns 6413
_refine_ls_number_restraints 0
_refine_ls_restrained_S_all 1.051
_refine_ls_restrained_S_obs 1.561
_refine_ls_R_factor_all 0.2318
_refine_ls_R_factor_obs 0.0968
_refine_ls_shift/esd_max 0.006
_refine_ls_shift/esd_mean 0.001
_refine_ls_structure_factor_coef Fsqd
_refine_ls_weighting_details 'w=1/[\s^2^(Fo^2^)+(0.0604P)^2^+0.0000P] where P=(Fo^2^+2Fc^2^)/3'
_refine_ls_weighting_scheme calc
_refine_ls_wR_factor_all 0.1923
_refine_ls_wR_factor_obs 0.1619
_reflns_number_observed 2415
_reflns_number_total 6413
_reflns_observed_criterion >2sigma(I)
_cod_data_source_file b008902h.txt
_cod_data_source_block ic4687
_cod_depositor_comments
;
The following automatic conversions were performed:
'_symmetry_cell_setting' value 'Triclinic' changed to 'triclinic'
according to '/home/saulius/struct/CIF-dictionaries/cif_core.dic'
dictionary named 'cif_core.dic' version 2.4.1 from 2010-06-29.

Automatic conversion script
Id: cif_fix_enum 1527 2010-12-29 10:47:43Z saulius 

The following automatic conversions were performed:

'_exptl_crystal_density_meas' value 'not_measured' was changed to '?'
- the value is perceived as not measured.

Automatic conversion script
Id: cif_fix_values 3008 2015-01-20 13:52:24Z robertas 

The following automatic conversions were performed:

'_refine_ls_weighting_scheme' value 'calc
w=1/[\s^2^(Fo^2^)+(0.0604P)^2^+0.0000P] where P=(Fo^2^+2Fc^2^)/3' was
changed to 'calc'. New tag '_refine_ls_weighting_details' was
created. The value of the new tag was set to
'w=1/[\s^2^(Fo^2^)+(0.0604P)^2^+0.0000P] where P=(Fo^2^+2Fc^2^)/3'.

Automatic conversion script
Id: cif_fix_values 3143 2015-03-26 13:38:13Z robertas 
;
_cod_original_sg_symbol_H-M P-1
_cod_database_code 7010428

loop_
_symmetry_equiv_pos_as_xyz
'x, y, z'
'-x, -y, -z'

loop_
_atom_site_aniso_label
_atom_site_aniso_U_11
_atom_site_aniso_U_22
_atom_site_aniso_U_33
_atom_site_aniso_U_23
_atom_site_aniso_U_13
_atom_site_aniso_U_12
Ni 0.0402(12) 0.0413(13) 0.0500(13) -0.0149(10) -0.0040(10) 0.0043(10)
Se1 0.086(2) 0.093(2) 0.0731(14) -0.0204(12) -0.0059(11) -0.0154(13)
X2 0.064(2) 0.071(2) 0.091(2) -0.032(2) -0.0020(14) -0.0066(14)
X3 0.068(2) 0.091(3) 0.074(2) -0.032(2) -0.009(2) 0.000(2)
X2' 0.064(2) 0.071(2) 0.091(2) -0.032(2) -0.0020(14) -0.0066(14)
X3' 0.068(2) 0.091(3) 0.074(2) -0.032(2) -0.009(2) 0.000(2)
C1 0.049(11) 0.045(11) 0.065(12) -0.033(10) 0.011(9) -0.028(8)
C2 0.055(11) 0.065(12) 0.023(9) -0.015(9) 0.003(8) 0.003(9)
C3 0.033(9) 0.030(10) 0.079(13) 0.007(9) -0.009(8) 0.009(8)
C4 0.073(13) 0.088(15) 0.032(11) -0.028(10) -0.013(9) 0.016(11)
C5 0.042(11) 0.144(21) 0.069(15) -0.062(16) -0.014(10) 0.023(13)
C6 0.037(10) 0.092(15) 0.041(12) 0.002(10) -0.012(8) -0.007(10)
C7 0.020(8) 0.070(13) 0.050(11) -0.006(10) -0.014(8) -0.009(8)
C8 0.045(11) 0.056(12) 0.074(12) -0.043(11) -0.016(9) 0.013(11)
C9 0.065(13) 0.091(18) 0.063(12) -0.032(11) 0.029(11) -0.027(13)
C10 0.153(26) 0.058(16) 0.101(18) -0.038(14) -0.057(17) 0.014(16)
C11 0.031(12) 0.160(25) 0.221(28) -0.131(25) -0.027(15) 0.012(17)
C12 0.061(16) 0.089(18) 0.223(26) -0.057(18) 0.000(16) -0.027(14)
C13 0.055(14) 0.046(13) 0.153(19) -0.021(13) -0.011(12) -0.013(11)
C14 0.087(14) 0.034(11) 0.020(8) -0.009(8) -0.009(8) -0.015(10)
C15 0.093(14) 0.062(13) 0.049(11) -0.021(10) 0.019(10) -0.012(12)
C16 0.161(23) 0.058(15) 0.051(13) 0.000(10) 0.032(16) -0.028(18)
C17 0.083(18) 0.143(26) 0.087(18) -0.046(17) 0.047(16) -0.044(19)
C18 0.065(14) 0.103(18) 0.079(15) -0.001(13) -0.006(12) -0.035(15)
C19 0.079(14) 0.073(15) 0.063(12) -0.007(10) -0.011(11) 0.003(13)
O1 0.109(11) 0.135(12) 0.068(9) 0.006(9) 0.017(8) -0.072(9)
P1 0.029(2) 0.041(3) 0.033(2) -0.005(2) 0.002(2) 0.000(2)
P2 0.026(2) 0.043(3) 0.033(2) -0.008(2) 0.004(2) -0.001(2)
N1 0.035(7) 0.048(8) 0.019(6) -0.007(6) -0.009(5) 0.000(6)
C20 0.040(10) 0.043(10) 0.031(9) -0.010(8) -0.012(8) 0.009(8)
C21 0.027(9) 0.065(12) 0.037(10) -0.003(9) 0.004(7) 0.004(9)
C22 0.076(14) 0.088(14) 0.042(10) -0.021(10) 0.005(10) -0.024(12)
C23 0.034(11) 0.106(17) 0.078(15) -0.024(13) -0.005(10) -0.019(11)
C24 0.025(11) 0.127(18) 0.029(10) 0.023(11) 0.012(8) 0.015(11)
C25 0.052(11) 0.072(12) 0.030(9) -0.018(9) -0.007(8) 0.006(10)
C26 0.028(9) 0.040(10) 0.040(9) -0.026(8) -0.001(7) 0.001(7)
C27 0.058(11) 0.051(12) 0.062(12) -0.011(10) -0.016(9) 0.020(9)
C28 0.078(14) 0.054(14) 0.061(13) 0.011(11) -0.030(10) -0.008(11)
C29 0.063(13) 0.049(13) 0.109(17) -0.022(14) 0.005(12) 0.012(10)
C30 0.089(16) 0.133(22) 0.091(16) -0.078(16) 0.005(13) 0.011(14)
C31 0.052(11) 0.050(12) 0.073(13) -0.002(10) 0.004(9) 0.017(9)
C32 0.038(9) 0.047(10) 0.021(8) -0.007(8) -0.012(7) 0.008(8)
C33 0.045(10) 0.061(11) 0.040(10) -0.018(8) -0.016(8) -0.011(9)
C34 0.026(10) 0.113(16) 0.054(11) -0.026(11) 0.002(9) -0.042(10)
C35 0.038(11) 0.113(17) 0.064(13) -0.026(12) -0.011(9) -0.003(11)
C36 0.082(14) 0.053(13) 0.082(14) 0.032(10) -0.030(12) -0.005(11)
C37 0.025(9) 0.096(14) 0.060(11) -0.004(10) -0.026(9) -0.014(9)
C38 0.042(11) 0.043(11) 0.032(9) -0.009(8) 0.015(8) 0.000(9)
C39 0.034(10) 0.058(12) 0.041(10) -0.016(9) -0.005(8) -0.003(9)
C40 0.046(11) 0.050(12) 0.074(12) -0.013(10) -0.036(9) 0.015(10)
C41 0.062(14) 0.116(20) 0.057(13) -0.040(13) -0.007(10) -0.020(13)
C42 0.129(18) 0.030(11) 0.063(13) -0.020(9) 0.012(12) -0.014(12)
C43 0.063(12) 0.076(14) 0.069(12) -0.025(12) -0.002(9) 0.005(11)
C44 0.017(8) 0.057(11) 0.036(9) -0.019(9) 0.008(7) 0.008(7)
C45 0.068(13) 0.084(15) 0.052(11) -0.006(10) -0.011(10) 0.028(11)
C46 0.100(16) 0.075(16) 0.114(18) -0.061(15) -0.029(15) 0.046(13)
C47 0.081(16) 0.056(14) 0.121(20) -0.022(15) -0.033(15) 0.026(12)
C48 0.099(17) 0.050(14) 0.101(16) 0.010(12) 0.016(13) -0.018(12)
C49 0.066(12) 0.052(13) 0.084(15) -0.008(11) 0.015(10) 0.024(10)
C50 0.038(9) 0.039(9) 0.028(8) -0.010(7) 0.006(8) -0.008(7)
C51 0.044(11) 0.103(14) 0.043(11) -0.035(10) 0.010(9) -0.008(10)
C52 0.068(13) 0.083(14) 0.042(11) -0.017(10) 0.034(10) -0.013(10)
C53 0.090(15) 0.115(16) 0.040(11) -0.001(10) -0.026(12) -0.046(14)
C54 0.044(11) 0.117(16) 0.077(14) -0.024(12) -0.002(11) -0.030(11)
C55 0.031(10) 0.096(14) 0.038(10) -0.019(9) 0.003(8) -0.005(9)

loop_
_atom_site_label
_atom_site_type_symbol
_atom_site_fract_x
_atom_site_fract_y
_atom_site_fract_z
_atom_site_U_iso_or_equiv
_atom_site_thermal_displace_type
_atom_site_occupancy
_atom_site_calc_flag
_atom_site_refinement_flags
_atom_site_disorder_group
Ni Ni 0.5672(2) 0.82161(13) 0.18551(12) 0.0435(6) Uani 1 d . .
Se1 Se 0.4372(2) 0.72106(13) 0.15351(11) 0.0841(7) Uani 1 d . .
X2 Se 0.6814(2) 0.9290(2) 0.22281(15) 0.0737(10) Uani 0.605(6) d P 1
X3 S 0.5215(3) 0.7681(2) 0.3255(2) 0.0758(13) Uani 0.605(6) d P 1
X2' S 0.6814(2) 0.9290(2) 0.22281(15) 0.0737(10) Uani 0.395(6) d P 2
X3' Se 0.5215(3) 0.7681(2) 0.3255(2) 0.0758(13) Uani 0.395(6) d P 2
C1 C 0.6254(14) 0.8711(10) 0.0773(10) 0.049(4) Uani 1 d . .
C2 C 0.4420(14) 0.7331(11) 0.0345(8) 0.048(4) Uani 1 d . .
C3 C 0.4623(12) 0.6535(9) 0.0103(10) 0.052(4) Uani 1 d . .
H3A H 0.4790(12) 0.5994(9) 0.0516(10) 0.062 Uiso 1 calc R .
C4 C 0.4576(15) 0.6546(12) -0.0739(10) 0.062(5) Uani 1 d . .
H4A H 0.4733(15) 0.6018(12) -0.0895(10) 0.075 Uiso 1 calc R .
C5 C 0.4308(15) 0.7308(16) -0.1320(12) 0.079(6) Uani 1 d . .
H5A H 0.4293(15) 0.7318(16) -0.1889(12) 0.095 Uiso 1 calc R .
C6 C 0.4057(13) 0.8073(12) -0.1102(10) 0.061(5) Uani 1 d . .
H6A H 0.3843(13) 0.8599(12) -0.1522(10) 0.073 Uiso 1 calc R .
C7 C 0.4108(12) 0.8099(10) -0.0275(10) 0.048(4) Uani 1 d . .
H7A H 0.3931(12) 0.8636(10) -0.0139(10) 0.058 Uiso 1 calc R .
C8 C 0.8512(14) 0.9335(13) 0.1734(10) 0.053(4) Uani 1 d . .
C9 C 0.9218(20) 0.8531(13) 0.1864(10) 0.071(6) Uani 1 d . .
H9A H 0.8848(20) 0.7982(13) 0.2149(10) 0.085 Uiso 1 calc R .
C10 C 1.0473(27) 0.8590(14) 0.1552(13) 0.099(8) Uani 1 d . .
H10A H 1.0969(27) 0.8056(14) 0.1626(13) 0.119 Uiso 1 calc R .
C11 C 1.1064(18) 0.9347(21) 0.1148(16) 0.121(9) Uani 1 d . .
H11A H 1.1941(18) 0.9338(21) 0.0951(16) 0.145 Uiso 1 calc R .
C12 C 1.0356(22) 1.0147(14) 0.1024(14) 0.121(8) Uani 1 d . .
H12A H 1.0735(22) 1.0696(14) 0.0750(14) 0.146 Uiso 1 calc R .
C13 C 0.9053(18) 1.0098(12) 0.1327(12) 0.086(6) Uani 1 d . .
H13A H 0.8541(18) 1.0628(12) 0.1238(12) 0.103 Uiso 1 calc R .
C14 C 0.3884(17) 0.6926(10) 0.3519(8) 0.046(4) Uani 1 d . .
C15 C 0.4125(17) 0.6021(12) 0.3960(9) 0.068(5) Uani 1 d . .
H15A H 0.4985(17) 0.5805(12) 0.4088(9) 0.081 Uiso 1 calc R .
C16 C 0.3043(27) 0.5437(13) 0.4211(11) 0.094(7) Uani 1 d . .
H16A H 0.3205(27) 0.4832(13) 0.4492(11) 0.112 Uiso 1 calc R .
C17 C 0.1833(23) 0.5727(19) 0.4057(14) 0.102(9) Uani 1 d . .
H17A H 0.1141(23) 0.5340(19) 0.4275(14) 0.122 Uiso 1 calc R .
C18 C 0.1566(19) 0.6556(16) 0.3600(12) 0.087(7) Uani 1 d . .
H18A H 0.0702(19) 0.6728(16) 0.3443(12) 0.104 Uiso 1 calc R .
C19 C 0.2537(20) 0.7162(12) 0.3354(10) 0.074(5) Uani 1 d . .
H19A H 0.2309(20) 0.7755(12) 0.3067(10) 0.089 Uiso 1 calc R .
O1 O 0.6656(12) 0.9063(9) 0.0138(7) 0.110(5) Uani 1 d . .
P1 P -0.1056(3) 1.2774(2) 0.3489(2) 0.0356(10) Uani 1 d . .
P2 P 0.1012(3) 1.2476(2) 0.2235(2) 0.0348(10) Uani 1 d . .
N1 N -0.0358(9) 1.2490(6) 0.2721(5) 0.034(3) Uani 1 d . .
C20 C -0.2500(13) 1.2126(9) 0.3814(8) 0.038(4) Uani 1 d . .
C21 C -0.2752(13) 1.1453(10) 0.3482(8) 0.046(4) Uani 1 d . .
H21A H -0.2157(13) 1.1335(10) 0.3074(8) 0.055 Uiso 1 calc R .
C22 C -0.3885(17) 1.0917(11) 0.3730(9) 0.068(5) Uani 1 d . .
H22A H -0.4028(17) 1.0445(11) 0.3504(9) 0.081 Uiso 1 calc R .
C23 C -0.4754(16) 1.1126(13) 0.4311(11) 0.073(6) Uani 1 d . .
H23A H -0.5511(16) 1.0792(13) 0.4491(11) 0.087 Uiso 1 calc R .
C24 C -0.4523(15) 1.1811(13) 0.4626(9) 0.071(6) Uani 1 d . .
H24A H -0.5130(15) 1.1936(13) 0.5025(9) 0.085 Uiso 1 calc R .
C25 C -0.3418(15) 1.2344(10) 0.4383(8) 0.051(4) Uani 1 d . .
H25A H -0.3301(15) 1.2829(10) 0.4596(8) 0.061 Uiso 1 calc R .
C26 C -0.1569(12) 1.3913(9) 0.3168(9) 0.033(4) Uani 1 d . .
C27 C -0.2128(14) 1.4280(10) 0.2400(10) 0.059(5) Uani 1 d . .
H27A H -0.2164(14) 1.3930(10) 0.2027(10) 0.070 Uiso 1 calc R .
C28 C -0.2628(16) 1.5126(12) 0.2164(10) 0.069(5) Uani 1 d . .
H28A H -0.2985(16) 1.5345(12) 0.1629(10) 0.083 Uiso 1 calc R .
C29 C -0.2630(16) 1.5657(12) 0.2664(14) 0.074(6) Uani 1 d . .
H29A H -0.3005(16) 1.6236(12) 0.2490(14) 0.089 Uiso 1 calc R .
C30 C -0.2095(18) 1.5361(15) 0.3412(13) 0.095(7) Uani 1 d . .
H30A H -0.2053(18) 1.5729(15) 0.3768(13) 0.115 Uiso 1 calc R .
C31 C -0.1577(14) 1.4448(11) 0.3661(10) 0.062(5) Uani 1 d . .
H31A H -0.1229(14) 1.4225(11) 0.4197(10) 0.075 Uiso 1 calc R .
C32 C -0.0059(13) 1.2584(9) 0.4397(8) 0.036(4) Uani 1 d . .
C33 C 0.0993(14) 1.3115(10) 0.4382(8) 0.048(4) Uani 1 d . .
H33A H 0.1130(14) 1.3625(10) 0.3926(8) 0.057 Uiso 1 calc R .
C34 C 0.1860(13) 1.2893(12) 0.5053(10) 0.063(5) Uani 1 d . .
H34A H 0.2579(13) 1.3249(12) 0.5048(10) 0.075 Uiso 1 calc R .
C35 C 0.1633(16) 1.2144(13) 0.5716(10) 0.071(5) Uani 1 d . .
H35A H 0.2222(16) 1.1985(13) 0.6156(10) 0.085 Uiso 1 calc R .
C36 C 0.0591(18) 1.1629(10) 0.5754(10) 0.082(6) Uani 1 d . .
H36A H 0.0434(18) 1.1138(10) 0.6226(10) 0.098 Uiso 1 calc R .
C37 C -0.0252(13) 1.1838(11) 0.5080(10) 0.063(5) Uani 1 d . .
H37A H -0.0957(13) 1.1469(11) 0.5091(10) 0.075 Uiso 1 calc R .
C38 C 0.2127(14) 1.3322(10) 0.2322(8) 0.040(4) Uani 1 d . .
C39 C 0.3280(14) 1.3123(10) 0.2761(8) 0.044(4) Uani 1 d . .
H39A H 0.3532(14) 1.2525(10) 0.3014(8) 0.053 Uiso 1 calc R .
C40 C 0.4030(15) 1.3775(12) 0.2825(9) 0.057(5) Uani 1 d . .
H40A H 0.4822(15) 1.3624(12) 0.3103(9) 0.068 Uiso 1 calc R .
C41 C 0.3693(18) 1.4630(15) 0.2508(11) 0.075(6) Uani 1 d . .
H41A H 0.4216(18) 1.5069(15) 0.2601(11) 0.089 Uiso 1 calc R .
C42 C 0.2599(21) 1.4881(10) 0.2051(10) 0.073(5) Uani 1 d . .
H42A H 0.2399(21) 1.5486(10) 0.1794(10) 0.087 Uiso 1 calc R .
C43 C 0.1765(16) 1.4207(13) 0.1968(9) 0.068(5) Uani 1 d . .
H43A H 0.0983(16) 1.4362(13) 0.1678(9) 0.082 Uiso 1 calc R .
C44 C 0.1829(12) 1.1414(9) 0.2602(9) 0.036(4) Uani 1 d . .
C45 C 0.2642(16) 1.1034(12) 0.2124(10) 0.071(5) Uani 1 d . .
H45A H 0.2796(16) 1.1342(12) 0.1553(10) 0.086 Uiso 1 calc R .
C46 C 0.3251(18) 1.0215(13) 0.2439(14) 0.090(7) Uani 1 d . .
H46A H 0.3778(18) 0.9967(13) 0.2077(14) 0.108 Uiso 1 calc R .
C47 C 0.3105(19) 0.9767(13) 0.3252(15) 0.086(7) Uani 1 d . .
H47A H 0.3509(19) 0.9201(13) 0.3463(15) 0.103 Uiso 1 calc R .
C48 C 0.2370(20) 1.0139(12) 0.3764(12) 0.090(6) Uani 1 d . .
H48A H 0.2298(20) 0.9840(12) 0.4343(12) 0.108 Uiso 1 calc R .
C49 C 0.1712(15) 1.0955(11) 0.3459(11) 0.071(5) Uani 1 d . .
H49A H 0.1190(15) 1.1197(11) 0.3827(11) 0.085 Uiso 1 calc R .
C50 C 0.0752(14) 1.2697(8) 0.1125(8) 0.035(3) Uani 1 d . .
C51 C 0.1792(14) 1.2906(10) 0.0540(9) 0.061(5) Uani 1 d . .
H51A H 0.2641(14) 1.2930(10) 0.0724(9) 0.073 Uiso 1 calc R .
C52 C 0.1593(17) 1.3081(10) -0.0308(10) 0.065(5) Uani 1 d . .
H52A H 0.2310(17) 1.3199(10) -0.0698(10) 0.079 Uiso 1 calc R .
C53 C 0.0352(20) 1.3083(12) -0.0584(10) 0.084(6) Uani 1 d . .
H53A H 0.0226(20) 1.3223(12) -0.1166(10) 0.101 Uiso 1 calc R .
C54 C -0.0705(16) 1.2886(11) -0.0035(11) 0.079(6) Uani 1 d . .
H54A H -0.1551(16) 1.2883(11) -0.0232(11) 0.095 Uiso 1 calc R .
C55 C -0.0501(13) 1.2686(10) 0.0839(9) 0.055(4) Uani 1 d . .
H55A H -0.1217(13) 1.2546(10) 0.1227(9) 0.066 Uiso 1 calc R .

loop_
_atom_type_symbol
_atom_type_description
_atom_type_scat_dispersion_real
_atom_type_scat_dispersion_imag
_atom_type_scat_source
C C 0.0033 0.0016 'International Tables Vol C Tables 4.2.6.8 and 6.1.1.4'
H H 0.0000 0.0000 'International Tables Vol C Tables 4.2.6.8 and 6.1.1.4'
N N 0.0061 0.0033 'International Tables Vol C Tables 4.2.6.8 and 6.1.1.4'
O O 0.0106 0.0060 'International Tables Vol C Tables 4.2.6.8 and 6.1.1.4'
P P 0.1023 0.0942 'International Tables Vol C Tables 4.2.6.8 and 6.1.1.4'
S S 0.1246 0.1234 'International Tables Vol C Tables 4.2.6.8 and 6.1.1.4'
Ni Ni 0.3393 1.1124 'International Tables Vol C Tables 4.2.6.8 and 6.1.1.4'
Se Se -0.0929 2.2259 'International Tables Vol C Tables 4.2.6.8 and 6.1.1.4'

loop_
_geom_angle_atom_site_label_1
_geom_angle_atom_site_label_2
_geom_angle_atom_site_label_3
_geom_angle
_geom_angle_site_symmetry_1
_geom_angle_site_symmetry_3
_geom_angle_publ_flag
C1 Ni X3' 171.6(5) . . ?
C1 Ni X3 171.6(5) . . ?
C1 Ni Se1 94.8(4) . . ?
X3' Ni Se1 93.01(12) . . ?
X3 Ni Se1 93.01(12) . . ?
C1 Ni X2' 87.8(4) . . ?
X3' Ni X2' 84.62(11) . . ?
Se1 Ni X2' 174.65(12) . . ?
C1 Ni X2 87.8(4) . . ?
X3 Ni X2 84.62(11) . . ?
Se1 Ni X2 174.65(12) . . ?
C2 Se1 Ni 112.1(5) . . ?
C8 X2 Ni 108.6(5) . . ?
C14 X3 Ni 114.1(4) . . ?
C8 X2' Ni 108.6(5) . . ?
C14 X3' Ni 114.1(4) . . ?
O1 C1 Ni 174.2(14) . . ?
C7 C2 C3 117.5(13) . . ?
C7 C2 Se1 125.3(12) . . ?
C3 C2 Se1 116.6(12) . . ?
C4 C3 C2 120.8(13) . . ?
C5 C4 C3 119.6(16) . . ?
C4 C5 C6 120.8(17) . . ?
C5 C6 C7 121.8(16) . . ?
C2 C7 C6 119.4(15) . . ?
C13 C8 C9 121.1(16) . . ?
C13 C8 X2 121.9(15) . . ?
C9 C8 X2 116.9(15) . . ?
C13 C8 X2' 121.9(15) . . ?
C9 C8 X2' 116.9(15) . . ?
C10 C9 C8 115.6(17) . . ?
C11 C10 C9 125.3(22) . . ?
C10 C11 C12 118.7(21) . . ?
C11 C12 C13 116.8(19) . . ?
C8 C13 C12 122.4(18) . . ?
C15 C14 C19 114.6(14) . . ?
C15 C14 X3' 119.8(14) . . ?
C19 C14 X3' 125.5(14) . . ?
C15 C14 X3 119.8(14) . . ?
C19 C14 X3 125.5(14) . . ?
C14 C15 C16 119.2(17) . . ?
C17 C16 C15 121.5(22) . . ?
C16 C17 C18 121.3(24) . . ?
C17 C18 C19 120.6(21) . . ?
C18 C19 C14 122.3(17) . . ?
N1 P1 C26 110.6(6) . . ?
N1 P1 C20 107.7(6) . . ?
C26 P1 C20 107.5(6) . . ?
N1 P1 C32 114.2(6) . . ?
C26 P1 C32 108.9(7) . . ?
C20 P1 C32 107.7(6) . . ?
N1 P2 C44 110.8(6) . . ?
N1 P2 C50 109.1(6) . . ?
C44 P2 C50 108.7(6) . . ?
N1 P2 C38 114.3(6) . . ?
C44 P2 C38 107.8(7) . . ?
C50 P2 C38 105.9(6) . . ?
P2 N1 P1 142.5(6) . . ?
C21 C20 C25 119.0(13) . . ?
C21 C20 P1 121.2(11) . . ?
C25 C20 P1 119.7(12) . . ?
C20 C21 C22 122.8(14) . . ?
C23 C22 C21 117.0(15) . . ?
C24 C23 C22 120.2(17) . . ?
C23 C24 C25 123.1(16) . . ?
C20 C25 C24 117.6(14) . . ?
C31 C26 C27 114.8(14) . . ?
C31 C26 P1 123.9(12) . . ?
C27 C26 P1 121.0(11) . . ?
C28 C27 C26 122.6(15) . . ?
C29 C28 C27 122.1(16) . . ?
C30 C29 C28 119.3(18) . . ?
C29 C30 C31 117.8(17) . . ?
C26 C31 C30 123.3(15) . . ?
C33 C32 C37 119.1(12) . . ?
C33 C32 P1 120.7(11) . . ?
C37 C32 P1 119.8(11) . . ?
C32 C33 C34 120.1(14) . . ?
C35 C34 C33 118.7(14) . . ?
C36 C35 C34 122.1(15) . . ?
C35 C36 C37 119.1(15) . . ?
C32 C37 C36 120.8(14) . . ?
C43 C38 C39 118.8(15) . . ?
C43 C38 P2 117.7(13) . . ?
C39 C38 P2 123.4(13) . . ?
C40 C39 C38 120.4(15) . . ?
C41 C40 C39 122.2(16) . . ?
C40 C41 C42 121.0(18) . . ?
C41 C42 C43 118.8(17) . . ?
C38 C43 C42 118.8(16) . . ?
C45 C44 C49 116.2(14) . . ?
C45 C44 P2 125.0(12) . . ?
C49 C44 P2 118.6(11) . . ?
C44 C45 C46 122.6(16) . . ?
C47 C46 C45 120.9(18) . . ?
C46 C47 C48 118.7(20) . . ?
C47 C48 C49 121.6(18) . . ?
C48 C49 C44 119.7(15) . . ?
C51 C50 C55 118.7(12) . . ?
C51 C50 P2 120.6(11) . . ?
C55 C50 P2 120.7(10) . . ?
C52 C51 C50 120.6(14) . . ?
C53 C52 C51 120.0(14) . . ?
C54 C53 C52 121.6(15) . . ?
C53 C54 C55 118.5(15) . . ?
C50 C55 C54 120.4(13) . . ?

loop_
_geom_bond_atom_site_label_1
_geom_bond_atom_site_label_2
_geom_bond_distance
_geom_bond_site_symmetry_2
_geom_bond_publ_flag
Ni C1 1.80(2) . ?
Ni X3' 2.237(3) . ?
Ni X3 2.237(3) . ?
Ni Se1 2.270(3) . ?
Ni X2' 2.304(3) . ?
Ni X2 2.304(3) . ?
Se1 C2 1.906(12) . ?
X2 C8 1.86(2) . ?
X3 C14 1.776(14) . ?
X2' C8 1.86(2) . ?
X3' C14 1.776(14) . ?
C1 O1 1.094(15) . ?
C2 C7 1.36(2) . ?
C2 C3 1.40(2) . ?
C3 C4 1.38(2) . ?
C4 C5 1.32(2) . ?
C5 C6 1.35(2) . ?
C6 C7 1.37(2) . ?
C8 C13 1.31(2) . ?
C8 C9 1.38(2) . ?
C9 C10 1.34(2) . ?
C10 C11 1.32(2) . ?
C11 C12 1.37(2) . ?
C12 C13 1.38(2) . ?
C14 C15 1.40(2) . ?
C14 C19 1.42(2) . ?
C15 C16 1.42(2) . ?
C16 C17 1.30(2) . ?
C17 C18 1.31(2) . ?
C18 C19 1.35(2) . ?
P1 N1 1.574(9) . ?
P1 C26 1.755(13) . ?
P1 C20 1.780(14) . ?
P1 C32 1.787(12) . ?
P2 N1 1.565(10) . ?
P2 C44 1.767(13) . ?
P2 C50 1.785(12) . ?
P2 C38 1.807(14) . ?
C20 C21 1.35(2) . ?
C20 C25 1.38(2) . ?
C21 C22 1.42(2) . ?
C22 C23 1.36(2) . ?
C23 C24 1.34(2) . ?
C24 C25 1.39(2) . ?
C26 C31 1.31(2) . ?
C26 C27 1.36(2) . ?
C27 C28 1.34(2) . ?
C28 C29 1.32(2) . ?
C29 C30 1.32(2) . ?
C30 C31 1.44(2) . ?
C32 C33 1.37(2) . ?
C32 C37 1.37(2) . ?
C33 C34 1.40(2) . ?
C34 C35 1.36(2) . ?
C35 C36 1.34(2) . ?
C36 C37 1.39(2) . ?
C38 C43 1.37(2) . ?
C38 C39 1.38(2) . ?
C39 C40 1.32(2) . ?
C40 C41 1.31(2) . ?
C41 C42 1.35(2) . ?
C42 C43 1.41(2) . ?
C44 C45 1.34(2) . ?
C44 C49 1.38(2) . ?
C45 C46 1.36(2) . ?
C46 C47 1.32(2) . ?
C47 C48 1.33(2) . ?
C48 C49 1.38(2) . ?
C50 C51 1.37(2) . ?
C50 C55 1.38(2) . ?
C51 C52 1.36(2) . ?
C52 C53 1.36(2) . ?
C53 C54 1.35(2) . ?
C54 C55 1.40(2) . ?
